data_7717121
loop_
_publ_author_name
'Slamova, Ainur'
'Bizhanova, Ayazhan'
'Talimonyuk, Ofeliya'
'Gudun, Kristina A.'
'Tussupbayev, Samat'
'Dmitrienko, Anton'
'Kassymbek, Aishabibi'
'Lyssenko, Konstantin A.'
'Khalimon, Andrey Y.'

_publ_section_title
;
 Aminophosphine PN<sup>H</sup> complexes of Mn(I), Fe(II), and Co(II) and
 evaluation of their activities in the transfer hydrogenation of nitriles.
;
_journal_issue 41
_journal_name_full 'Dalton transactions (Cambridge, England : 2003)'
_journal_page_first 16861
_journal_page_last 16870
_journal_paper_doi 10.1039/d4dt02442g
_journal_volume 53
_journal_year 2024
_chemical_formula_moiety 'C25 H22 Cl2 Co N P'
_chemical_formula_sum 'C25 H22 Cl2 Co N P'
_chemical_formula_weight 497.23
_space_group_crystal_system monoclinic
_space_group_IT_number 14
_space_group_name_Hall '-P 2yn'
_space_group_name_H-M_alt 'P 1 21/n 1'
_atom_sites_solution_hydrogens geom
_atom_sites_solution_primary dual
_audit_creation_date 2024-08-22
_audit_creation_method
;
Olex2 1.5
(compiled 2023.08.24 svn.re1ec1418 for OlexSys, GUI svn.r6817)
;
_audit_update_record
;
2024-08-27 deposited with the CCDC.	2024-09-27 downloaded from the CCDC.
;
_cell_angle_alpha 90
_cell_angle_beta 107.0510(10)
_cell_angle_gamma 90
_cell_formula_units_Z 4
_cell_length_a 13.6014(6)
_cell_length_b 9.3220(4)
_cell_length_c 18.8813(8)
_cell_measurement_reflns_used 9821
_cell_measurement_temperature 199.00
_cell_measurement_theta_max 26.52
_cell_measurement_theta_min 2.26
_cell_volume 2288.77(17)
_computing_cell_refinement SAINT
_computing_data_collection Bruker
_computing_data_reduction SAINT
_computing_molecular_graphics 'Olex2 1.5 (Dolomanov et al., 2009)'
_computing_publication_material 'Olex2 1.5 (Dolomanov et al., 2009)'
_computing_structure_refinement 'SHELXL 2018/3 (Sheldrick, 2015)'
_computing_structure_solution 'SHELXT 2018/2 (Sheldrick, 2018)'
_diffrn_ambient_temperature 199.00
_diffrn_measured_fraction_theta_full 0.995
_diffrn_measured_fraction_theta_max 0.994
_diffrn_measurement_device_type D8
_diffrn_radiation_type MoK\a
_diffrn_radiation_wavelength 0.71073
_diffrn_reflns_av_R_equivalents 0.0349
_diffrn_reflns_av_unetI/netI 0.0141
_diffrn_reflns_Laue_measured_fraction_full 0.995
_diffrn_reflns_Laue_measured_fraction_max 0.994
_diffrn_reflns_limit_h_max 16
_diffrn_reflns_limit_h_min -16
_diffrn_reflns_limit_k_max 11
_diffrn_reflns_limit_k_min -11
_diffrn_reflns_limit_l_max 23
_diffrn_reflns_limit_l_min -23
_diffrn_reflns_number 65686
_diffrn_reflns_point_group_measured_fraction_full 0.995
_diffrn_reflns_point_group_measured_fraction_max 0.994
_diffrn_reflns_theta_full 25.242
_diffrn_reflns_theta_max 26.388
_diffrn_reflns_theta_min 2.256
_exptl_absorpt_coefficient_mu 1.066
_exptl_absorpt_correction_T_max 0.942
_exptl_absorpt_correction_T_min 0.877
_exptl_absorpt_correction_type multi-scan
_exptl_absorpt_process_details Krause,
_exptl_crystal_colour blue
_exptl_crystal_density_diffrn 1.443
_exptl_crystal_description block
_exptl_crystal_F_000 1020
_exptl_crystal_recrystallization_method 'Re-crystallisation from solvent: DCM, hexanes'
_exptl_crystal_size_max 0.125
_exptl_crystal_size_mid 0.116
_exptl_crystal_size_min 0.056
_refine_diff_density_max 0.354
_refine_diff_density_min -0.212
_refine_diff_density_rms 0.046
_refine_ls_extinction_method none
_refine_ls_goodness_of_fit_ref 1.043
_refine_ls_hydrogen_treatment constr
_refine_ls_matrix_type full
_refine_ls_number_parameters 271
_refine_ls_number_reflns 4661
_refine_ls_number_restraints 0
_refine_ls_restrained_S_all 1.043
_refine_ls_R_factor_all 0.0280
_refine_ls_R_factor_gt 0.0248
_refine_ls_shift/su_max 0.001
_refine_ls_shift/su_mean 0.000
_refine_ls_structure_factor_coef Fsqd
_refine_ls_weighting_details 'w=1/[\s^2^(Fo^2^)+(0.0400P)^2^+0.7843P] where P=(Fo^2^+2Fc^2^)/3'
_refine_ls_weighting_scheme calc
_refine_ls_wR_factor_gt 0.0678
_refine_ls_wR_factor_ref 0.0704
_reflns_Friedel_coverage 0.000
_reflns_number_gt 4247
_reflns_number_total 4661
_reflns_threshold_expression 'I > 2\s(I)'
_cod_data_source_file d4dt02442g2.cif
_cod_data_source_block copnh_0ma
_cod_depositor_comments 'Adding full bibliography for 7717119--7717122.cif.'
_cod_database_code 7717121
_shelx_shelxl_version_number 2018/3
_shelx_space_group_comment
;
The symmetry employed for this shelxl refinement is uniquely defined
by the following loop, which should always be used as a source of
symmetry information in preference to the above space-group names.
They are only intended as comments.
;
_shelx_estimated_absorpt_t_max 0.943
_shelx_estimated_absorpt_t_min 0.878
_olex2_refinement_description
;
1. Fixed Uiso
 At 1.2 times of:
  All C(H) groups, All C(H,H) groups, All N(H) groups
2.a Ternary CH refined with riding coordinates:
 N1(H1)
2.b Secondary CH2 refined with riding coordinates:
 C7(H7A,H7B)
2.c Aromatic/amide H refined with riding coordinates:
 C2(H2), C3(H3), C4(H4), C5(H5), C6(H6), C9(H9), C10(H10), C11(H11), C12(H12),
 C15(H15), C16(H16), C17(H17), C18(H18), C19(H19), C21(H21), C22(H22), C23(H23),
  C24(H24), C25(H25)
;
_olex2_submission_special_instructions 'No special instructions were received'

loop_
_space_group_symop_operation_xyz
'x, y, z'
'-x+1/2, y+1/2, -z+1/2'
'-x, -y, -z'
'x-1/2, -y-1/2, z-1/2'

loop_
_atom_site_label
_atom_site_type_symbol
_atom_site_fract_x
_atom_site_fract_y
_atom_site_fract_z
_atom_site_U_iso_or_equiv
_atom_site_adp_type
_atom_site_occupancy
_atom_site_site_symmetry_order
_atom_site_calc_flag
_atom_site_refinement_flags_posn
_atom_site_refinement_flags_adp
_atom_site_refinement_flags_occupancy
_atom_site_disorder_assembly
_atom_site_disorder_group
Co1 Co 0.43810(2) 0.51529(2) 0.63603(2) 0.02661(7) Uani 1 1 d . . . . .
Cl1 Cl 0.48924(3) 0.57101(5) 0.75402(2) 0.04361(11) Uani 1 1 d . . . . .
Cl2 Cl 0.50539(3) 0.32855(5) 0.59277(2) 0.04110(11) Uani 1 1 d . . . . .
P1 P 0.25676(3) 0.50360(4) 0.59325(2) 0.02536(9) Uani 1 1 d . . . . .
N1 N 0.46030(9) 0.69251(13) 0.57552(6) 0.0275(3) Uani 1 1 d . . . . .
H1 H 0.470433 0.655935 0.528364 0.033 Uiso 1 1 calc R U . . .
C1 C 0.55437(11) 0.76422(17) 0.61617(8) 0.0310(3) Uani 1 1 d . . . . .
C2 C 0.64587(12) 0.6909(2) 0.62483(9) 0.0385(4) Uani 1 1 d . . . . .
H2 H 0.645326 0.598181 0.603852 0.046 Uiso 1 1 calc R U . . .
C3 C 0.73820(13) 0.7536(2) 0.66427(10) 0.0483(5) Uani 1 1 d . . . . .
H3 H 0.800869 0.703451 0.670031 0.058 Uiso 1 1 calc R U . . .
C4 C 0.73993(15) 0.8878(2) 0.69516(10) 0.0525(5) Uani 1 1 d . . . . .
H4 H 0.803388 0.930233 0.722084 0.063 Uiso 1 1 calc R U . . .
C5 C 0.64897(16) 0.9598(2) 0.68666(10) 0.0495(5) Uani 1 1 d . . . . .
H5 H 0.649928 1.052373 0.707910 0.059 Uiso 1 1 calc R U . . .
C6 C 0.55547(14) 0.89883(19) 0.64731(9) 0.0406(4) Uani 1 1 d . . . . .
H6 H 0.492969 0.949190 0.641880 0.049 Uiso 1 1 calc R U . . .
C7 C 0.36531(11) 0.78258(16) 0.55526(8) 0.0312(3) Uani 1 1 d . . . . .
H7A H 0.381636 0.878280 0.538946 0.037 Uiso 1 1 calc R U . . .
H7B H 0.341248 0.796023 0.599475 0.037 Uiso 1 1 calc R U . . .
C8 C 0.28051(11) 0.71477(16) 0.49413(8) 0.0282(3) Uani 1 1 d . . . . .
C9 C 0.25891(12) 0.77444(17) 0.42368(9) 0.0341(3) Uani 1 1 d . . . . .
H9 H 0.298848 0.853130 0.415818 0.041 Uiso 1 1 calc R U . . .
C10 C 0.18069(13) 0.72195(19) 0.36480(9) 0.0390(4) Uani 1 1 d . . . . .
H10 H 0.167987 0.763506 0.317017 0.047 Uiso 1 1 calc R U . . .
C11 C 0.12122(13) 0.60905(19) 0.37573(9) 0.0399(4) Uani 1 1 d . . . . .
H11 H 0.066170 0.574332 0.335810 0.048 Uiso 1 1 calc R U . . .
C12 C 0.14202(12) 0.54655(18) 0.44502(9) 0.0347(3) Uani 1 1 d . . . . .
H12 H 0.101227 0.468272 0.452166 0.042 Uiso 1 1 calc R U . . .
C13 C 0.22197(11) 0.59664(16) 0.50458(8) 0.0273(3) Uani 1 1 d . . . . .
C14 C 0.20357(11) 0.32480(16) 0.57133(8) 0.0282(3) Uani 1 1 d . . . . .
C15 C 0.23998(12) 0.24280(18) 0.52291(9) 0.0364(3) Uani 1 1 d . . . . .
H15 H 0.290463 0.281471 0.502621 0.044 Uiso 1 1 calc R U . . .
C16 C 0.20349(14) 0.10586(18) 0.50407(10) 0.0429(4) Uani 1 1 d . . . . .
H16 H 0.227208 0.051628 0.469739 0.051 Uiso 1 1 calc R U . . .
C17 C 0.13250(16) 0.0476(2) 0.53511(10) 0.0476(4) Uani 1 1 d . . . . .
H17 H 0.108022 -0.047271 0.522682 0.057 Uiso 1 1 calc R U . . .
C18 C 0.09715(15) 0.1269(2) 0.58405(10) 0.0498(5) Uani 1 1 d . . . . .
H18 H 0.048605 0.086198 0.605592 0.060 Uiso 1 1 calc R U . . .
C19 C 0.13198(12) 0.26584(19) 0.60214(9) 0.0378(4) Uani 1 1 d . . . . .
H19 H 0.106798 0.320496 0.635584 0.045 Uiso 1 1 calc R U . . .
C20 C 0.18311(11) 0.58507(16) 0.64859(8) 0.0304(3) Uani 1 1 d . . . . .
C21 C 0.21067(13) 0.5537(2) 0.72390(9) 0.0410(4) Uani 1 1 d . . . . .
H21 H 0.269128 0.495659 0.745643 0.049 Uiso 1 1 calc R U . . .
C22 C 0.15250(14) 0.6076(2) 0.76710(10) 0.0482(5) Uani 1 1 d . . . . .
H22 H 0.170350 0.584593 0.818319 0.058 Uiso 1 1 calc R U . . .
C23 C 0.06907(15) 0.6942(2) 0.73617(11) 0.0497(5) Uani 1 1 d . . . . .
H23 H 0.029695 0.730904 0.766159 0.060 Uiso 1 1 calc R U . . .
C24 C 0.04230(14) 0.7279(2) 0.66184(11) 0.0478(4) Uani 1 1 d . . . . .
H24 H -0.014871 0.788725 0.640829 0.057 Uiso 1 1 calc R U . . .
C25 C 0.09906(12) 0.67283(17) 0.61773(10) 0.0369(3) Uani 1 1 d . . . . .
H25 H 0.080323 0.695271 0.566415 0.044 Uiso 1 1 calc R U . . .

loop_
_atom_site_aniso_label
_atom_site_aniso_U_11
_atom_site_aniso_U_22
_atom_site_aniso_U_33
_atom_site_aniso_U_23
_atom_site_aniso_U_13
_atom_site_aniso_U_12
Co1 0.02413(11) 0.03170(12) 0.02447(11) 0.00137(7) 0.00785(8) 0.00055(7)
Cl1 0.0419(2) 0.0611(3) 0.02642(19) -0.00464(17) 0.00791(16) -0.01578(19)
Cl2 0.0449(2) 0.0424(2) 0.0418(2) 0.00222(17) 0.02191(18) 0.01200(17)
P1 0.02351(18) 0.0309(2) 0.02271(18) -0.00111(13) 0.00843(14) -0.00111(13)
N1 0.0266(6) 0.0312(6) 0.0260(6) -0.0006(5) 0.0099(5) -0.0013(5)
C1 0.0306(7) 0.0389(8) 0.0250(7) 0.0044(6) 0.0107(6) -0.0073(6)
C2 0.0317(8) 0.0494(10) 0.0361(8) 0.0054(7) 0.0124(7) -0.0040(7)
C3 0.0306(8) 0.0716(13) 0.0415(9) 0.0131(9) 0.0087(7) -0.0081(8)
C4 0.0433(10) 0.0738(14) 0.0353(9) 0.0063(9) 0.0038(7) -0.0271(10)
C5 0.0573(12) 0.0528(11) 0.0364(9) -0.0047(8) 0.0109(8) -0.0236(9)
C6 0.0429(9) 0.0433(9) 0.0363(9) -0.0028(7) 0.0125(7) -0.0089(7)
C7 0.0302(7) 0.0288(7) 0.0349(8) 0.0007(6) 0.0100(6) 0.0007(6)
C8 0.0273(7) 0.0293(7) 0.0289(7) -0.0003(6) 0.0094(6) 0.0054(6)
C9 0.0364(8) 0.0338(8) 0.0351(8) 0.0061(6) 0.0150(6) 0.0092(6)
C10 0.0431(9) 0.0458(9) 0.0278(7) 0.0073(7) 0.0099(7) 0.0155(7)
C11 0.0365(8) 0.0493(10) 0.0282(8) -0.0024(7) 0.0003(6) 0.0078(7)
C12 0.0301(8) 0.0400(8) 0.0319(8) -0.0011(7) 0.0058(6) -0.0005(6)
C13 0.0258(7) 0.0323(7) 0.0243(7) 0.0004(6) 0.0085(5) 0.0040(6)
C14 0.0268(7) 0.0320(7) 0.0251(7) 0.0000(6) 0.0065(5) -0.0017(6)
C15 0.0383(8) 0.0362(8) 0.0390(8) -0.0026(7) 0.0180(7) -0.0012(7)
C16 0.0493(10) 0.0354(9) 0.0438(9) -0.0061(7) 0.0134(8) 0.0014(7)
C17 0.0580(11) 0.0354(9) 0.0454(10) -0.0017(8) 0.0088(9) -0.0127(8)
C18 0.0536(11) 0.0557(11) 0.0430(10) -0.0009(8) 0.0186(8) -0.0240(9)
C19 0.0352(8) 0.0485(9) 0.0321(8) -0.0045(7) 0.0139(6) -0.0103(7)
C20 0.0278(7) 0.0352(8) 0.0308(7) -0.0083(6) 0.0125(6) -0.0059(6)
C21 0.0345(8) 0.0581(11) 0.0313(8) -0.0067(7) 0.0113(7) -0.0032(8)
C22 0.0486(10) 0.0670(12) 0.0346(9) -0.0158(8) 0.0210(8) -0.0154(9)
C23 0.0522(11) 0.0506(11) 0.0583(11) -0.0246(9) 0.0350(9) -0.0116(8)
C24 0.0446(10) 0.0400(9) 0.0666(12) -0.0108(9) 0.0283(9) 0.0019(8)
C25 0.0379(8) 0.0340(8) 0.0423(9) -0.0035(7) 0.0173(7) -0.0006(6)

loop_
_atom_type_symbol
_atom_type_description
_atom_type_scat_dispersion_real
_atom_type_scat_dispersion_imag
_atom_type_scat_source
C C 0.0033 0.0016 'International Tables Vol C Tables 4.2.6.8 and 6.1.1.4'
H H 0.0000 0.0000 'International Tables Vol C Tables 4.2.6.8 and 6.1.1.4'
Cl Cl 0.1484 0.1585 'International Tables Vol C Tables 4.2.6.8 and 6.1.1.4'
Co Co 0.3494 0.9721 'International Tables Vol C Tables 4.2.6.8 and 6.1.1.4'
N N 0.0061 0.0033 'International Tables Vol C Tables 4.2.6.8 and 6.1.1.4'
P P 0.1023 0.0942 'International Tables Vol C Tables 4.2.6.8 and 6.1.1.4'

loop_
_geom_angle_atom_site_label_1
_geom_angle_atom_site_label_2
_geom_angle_atom_site_label_3
_geom_angle
_geom_angle_site_symmetry_1
_geom_angle_site_symmetry_3
_geom_angle_publ_flag
Cl1 Co1 Cl2 121.003(19) . . ?
Cl1 Co1 P1 110.288(16) . . ?
Cl2 Co1 P1 109.769(17) . . ?
N1 Co1 Cl1 108.42(4) . . ?
N1 Co1 Cl2 106.11(4) . . ?
N1 Co1 P1 98.86(3) . . ?
C13 P1 Co1 104.85(5) . . ?
C14 P1 Co1 115.25(5) . . ?
C14 P1 C13 104.42(7) . . ?
C20 P1 Co1 118.79(5) . . ?
C20 P1 C13 106.97(7) . . ?
C20 P1 C14 105.39(7) . . ?
Co1 N1 H1 107.4 . . ?
C1 N1 Co1 108.87(9) . . ?
C1 N1 H1 107.4 . . ?
C1 N1 C7 116.09(12) . . ?
C7 N1 Co1 109.46(9) . . ?
C7 N1 H1 107.4 . . ?
C2 C1 N1 117.25(14) . . ?
C6 C1 N1 122.79(14) . . ?
C6 C1 C2 119.94(15) . . ?
C1 C2 H2 120.1 . . ?
C1 C2 C3 119.71(18) . . ?
C3 C2 H2 120.1 . . ?
C2 C3 H3 119.7 . . ?
C4 C3 C2 120.67(18) . . ?
C4 C3 H3 119.7 . . ?
C3 C4 H4 120.3 . . ?
C5 C4 C3 119.40(16) . . ?
C5 C4 H4 120.3 . . ?
C4 C5 H5 119.6 . . ?
C4 C5 C6 120.85(19) . . ?
C6 C5 H5 119.6 . . ?
C1 C6 C5 119.43(17) . . ?
C1 C6 H6 120.3 . . ?
C5 C6 H6 120.3 . . ?
N1 C7 H7A 109.3 . . ?
N1 C7 H7B 109.3 . . ?
N1 C7 C8 111.71(12) . . ?
H7A C7 H7B 107.9 . . ?
C8 C7 H7A 109.3 . . ?
C8 C7 H7B 109.3 . . ?
C9 C8 C7 117.58(14) . . ?
C9 C8 C13 118.53(14) . . ?
C13 C8 C7 123.88(13) . . ?
C8 C9 H9 119.2 . . ?
C10 C9 C8 121.60(15) . . ?
C10 C9 H9 119.2 . . ?
C9 C10 H10 120.1 . . ?
C11 C10 C9 119.76(15) . . ?
C11 C10 H10 120.1 . . ?
C10 C11 H11 120.1 . . ?
C10 C11 C12 119.77(15) . . ?
C12 C11 H11 120.1 . . ?
C11 C12 H12 119.5 . . ?
C11 C12 C13 121.07(15) . . ?
C13 C12 H12 119.5 . . ?
C8 C13 P1 119.80(11) . . ?
C12 C13 P1 120.84(12) . . ?
C12 C13 C8 119.22(13) . . ?
C15 C14 P1 117.38(11) . . ?
C19 C14 P1 123.39(12) . . ?
C19 C14 C15 119.19(15) . . ?
C14 C15 H15 119.7 . . ?
C16 C15 C14 120.57(15) . . ?
C16 C15 H15 119.7 . . ?
C15 C16 H16 120.0 . . ?
C15 C16 C17 119.93(16) . . ?
C17 C16 H16 120.0 . . ?
C16 C17 H17 120.0 . . ?
C18 C17 C16 120.02(17) . . ?
C18 C17 H17 120.0 . . ?
C17 C18 H18 119.8 . . ?
C17 C18 C19 120.37(16) . . ?
C19 C18 H18 119.8 . . ?
C14 C19 C18 119.88(16) . . ?
C14 C19 H19 120.1 . . ?
C18 C19 H19 120.1 . . ?
C21 C20 P1 118.19(12) . . ?
C25 C20 P1 122.10(12) . . ?
C25 C20 C21 119.67(14) . . ?
C20 C21 H21 120.1 . . ?
C22 C21 C20 119.75(17) . . ?
C22 C21 H21 120.1 . . ?
C21 C22 H22 119.8 . . ?
C23 C22 C21 120.32(17) . . ?
C23 C22 H22 119.8 . . ?
C22 C23 H23 119.8 . . ?
C22 C23 C24 120.32(16) . . ?
C24 C23 H23 119.8 . . ?
C23 C24 H24 120.0 . . ?
C23 C24 C25 119.90(18) . . ?
C25 C24 H24 120.0 . . ?
C20 C25 C24 120.02(16) . . ?
C20 C25 H25 120.0 . . ?
C24 C25 H25 120.0 . . ?

loop_
_geom_bond_atom_site_label_1
_geom_bond_atom_site_label_2
_geom_bond_distance
_geom_bond_site_symmetry_2
_geom_bond_publ_flag
Co1 Cl1 2.1927(4) . ?
Co1 Cl2 2.2301(4) . ?
Co1 P1 2.3621(4) . ?
Co1 N1 2.0805(12) . ?
P1 C13 1.8205(14) . ?
P1 C14 1.8158(15) . ?
P1 C20 1.8127(15) . ?
N1 H1 1.0000 . ?
N1 C1 1.4481(19) . ?
N1 C7 1.4936(18) . ?
C1 C2 1.387(2) . ?
C1 C6 1.384(2) . ?
C2 H2 0.9500 . ?
C2 C3 1.387(2) . ?
C3 H3 0.9500 . ?
C3 C4 1.378(3) . ?
C4 H4 0.9500 . ?
C4 C5 1.375(3) . ?
C5 H5 0.9500 . ?
C5 C6 1.392(2) . ?
C6 H6 0.9500 . ?
C7 H7A 0.9900 . ?
C7 H7B 0.9900 . ?
C7 C8 1.510(2) . ?
C8 C9 1.391(2) . ?
C8 C13 1.406(2) . ?
C9 H9 0.9500 . ?
C9 C10 1.383(2) . ?
C10 H10 0.9500 . ?
C10 C11 1.379(3) . ?
C11 H11 0.9500 . ?
C11 C12 1.384(2) . ?
C12 H12 0.9500 . ?
C12 C13 1.396(2) . ?
C14 C15 1.390(2) . ?
C14 C19 1.386(2) . ?
C15 H15 0.9500 . ?
C15 C16 1.378(2) . ?
C16 H16 0.9500 . ?
C16 C17 1.379(3) . ?
C17 H17 0.9500 . ?
C17 C18 1.375(3) . ?
C18 H18 0.9500 . ?
C18 C19 1.387(3) . ?
C19 H19 0.9500 . ?
C20 C21 1.391(2) . ?
C20 C25 1.387(2) . ?
C21 H21 0.9500 . ?
C21 C22 1.386(2) . ?
C22 H22 0.9500 . ?
C22 C23 1.375(3) . ?
C23 H23 0.9500 . ?
C23 C24 1.379(3) . ?
C24 H24 0.9500 . ?
C24 C25 1.390(2) . ?
C25 H25 0.9500 . ?

loop_
_geom_torsion_atom_site_label_1
_geom_torsion_atom_site_label_2
_geom_torsion_atom_site_label_3
_geom_torsion_atom_site_label_4
_geom_torsion
_geom_torsion_site_symmetry_1
_geom_torsion_site_symmetry_2
_geom_torsion_site_symmetry_3
_geom_torsion_site_symmetry_4
_geom_torsion_publ_flag
Co1 P1 C13 C8 -34.31(12) . . . . ?
Co1 P1 C13 C12 141.36(11) . . . . ?
Co1 P1 C14 C15 -52.97(13) . . . . ?
Co1 P1 C14 C19 124.87(12) . . . . ?
Co1 P1 C20 C21 -48.80(14) . . . . ?
Co1 P1 C20 C25 133.34(11) . . . . ?
Co1 N1 C1 C2 66.57(14) . . . . ?
Co1 N1 C1 C6 -111.91(14) . . . . ?
Co1 N1 C7 C8 -74.29(13) . . . . ?
P1 C14 C15 C16 179.66(13) . . . . ?
P1 C14 C19 C18 -178.23(14) . . . . ?
P1 C20 C21 C22 -176.36(14) . . . . ?
P1 C20 C25 C24 177.24(13) . . . . ?
N1 C1 C2 C3 -179.01(13) . . . . ?
N1 C1 C6 C5 178.94(15) . . . . ?
N1 C7 C8 C9 -105.68(15) . . . . ?
N1 C7 C8 C13 75.01(17) . . . . ?
C1 N1 C7 C8 162.00(12) . . . . ?
C1 C2 C3 C4 0.2(2) . . . . ?
C2 C1 C6 C5 0.5(2) . . . . ?
C2 C3 C4 C5 0.0(3) . . . . ?
C3 C4 C5 C6 0.0(3) . . . . ?
C4 C5 C6 C1 -0.3(3) . . . . ?
C6 C1 C2 C3 -0.5(2) . . . . ?
C7 N1 C1 C2 -169.41(13) . . . . ?
C7 N1 C1 C6 12.1(2) . . . . ?
C7 C8 C9 C10 -178.18(13) . . . . ?
C7 C8 C13 P1 -7.32(19) . . . . ?
C7 C8 C13 C12 176.94(13) . . . . ?
C8 C9 C10 C11 0.9(2) . . . . ?
C9 C8 C13 P1 173.38(11) . . . . ?
C9 C8 C13 C12 -2.4(2) . . . . ?
C9 C10 C11 C12 -1.8(2) . . . . ?
C10 C11 C12 C13 0.5(2) . . . . ?
C11 C12 C13 P1 -174.16(12) . . . . ?
C11 C12 C13 C8 1.5(2) . . . . ?
C13 P1 C14 C15 61.47(13) . . . . ?
C13 P1 C14 C19 -120.69(13) . . . . ?
C13 P1 C20 C21 -167.06(12) . . . . ?
C13 P1 C20 C25 15.08(15) . . . . ?
C13 C8 C9 C10 1.2(2) . . . . ?
C14 P1 C13 C8 -155.90(11) . . . . ?
C14 P1 C13 C12 19.77(14) . . . . ?
C14 P1 C20 C21 82.21(13) . . . . ?
C14 P1 C20 C25 -95.65(14) . . . . ?
C14 C15 C16 C17 -2.0(3) . . . . ?
C15 C14 C19 C18 -0.4(2) . . . . ?
C15 C16 C17 C18 0.9(3) . . . . ?
C16 C17 C18 C19 0.4(3) . . . . ?
C17 C18 C19 C14 -0.6(3) . . . . ?
C19 C14 C15 C16 1.7(2) . . . . ?
C20 P1 C13 C8 92.70(12) . . . . ?
C20 P1 C13 C12 -91.63(13) . . . . ?
C20 P1 C14 C15 174.01(12) . . . . ?
C20 P1 C14 C19 -8.15(15) . . . . ?
C20 C21 C22 C23 -1.4(3) . . . . ?
C21 C20 C25 C24 -0.6(2) . . . . ?
C21 C22 C23 C24 0.2(3) . . . . ?
C22 C23 C24 C25 0.8(3) . . . . ?
C23 C24 C25 C20 -0.6(3) . . . . ?
C25 C20 C21 C22 1.6(2) . . . . ?
